data_7001245
loop_
_publ_author_name
'Niemeyer, Jochen'
'Kehr, Gerald'
'Fr\"ohlich, Roland'
'Erker, Gerhard'

_publ_section_title
;
 Selective synthesis of the 2-hydroxyferrocene-aldimine
 enantiomers---extended planar chiral analogues of the
 &#x201C;flat&#x201D; salicylaldimine ligand family
;
_journal_issue 19
_journal_name_full 'Dalton Transactions'
_journal_page_first 3716
_journal_page_last 3730
_journal_paper_doi 10.1039/b822735g
_journal_year 2009
_chemical_formula_sum 'C23 H27 Fe N O'
_chemical_formula_weight 389.31
_chemical_name_systematic
;
?
;
_space_group_IT_number 19
_symmetry_cell_setting orthorhombic
_symmetry_space_group_name_Hall 'P 2ac 2ab'
_symmetry_space_group_name_H-M 'P 21 21 21'
_atom_sites_solution_hydrogens geom
_atom_sites_solution_primary direct
_atom_sites_solution_secondary difmap
_audit_creation_method SHELXL-97
_cell_angle_alpha 90.00
_cell_angle_beta 90.00
_cell_angle_gamma 90.00
_cell_formula_units_Z 4
_cell_length_a 6.0629(1)
_cell_length_b 16.3389(3)
_cell_length_c 20.3700(6)
_cell_measurement_reflns_used 3874
_cell_measurement_temperature 223(2)
_cell_measurement_theta_max 27.88
_cell_measurement_theta_min 0.41
_cell_volume 2017.87(8)
_computing_cell_refinement 'Collect (Nonius B.V., 1998)'
_computing_data_collection 'Collect (Nonius B.V., 1998)'
_computing_data_reduction 'Denzo-SMN (Otwinowski & Minor, 1997)'
_computing_molecular_graphics 'SCHAKAL (Keller, 1997)'
_computing_publication_material 'SHELXL-97 (Sheldrick, 1997)'
_computing_structure_refinement 'SHELXL-97 (Sheldrick, 1997)'
_computing_structure_solution 'SHELXS-97 (Sheldrick, 1990)'
_diffrn_ambient_temperature 223(2)
_diffrn_measured_fraction_theta_full 0.999
_diffrn_measured_fraction_theta_max 0.999
_diffrn_measurement_device_type 'Nonius KappaCCD'
_diffrn_measurement_method '\w and \f scans'
_diffrn_radiation_monochromator graphite
_diffrn_radiation_source 'rotating anode Nonius FR591'
_diffrn_radiation_type MoK\a
_diffrn_radiation_wavelength 0.71073
_diffrn_reflns_av_R_equivalents 0.0647
_diffrn_reflns_av_sigmaI/netI 0.0749
_diffrn_reflns_limit_h_max 6
_diffrn_reflns_limit_h_min -7
_diffrn_reflns_limit_k_max 21
_diffrn_reflns_limit_k_min -13
_diffrn_reflns_limit_l_max 26
_diffrn_reflns_limit_l_min -26
_diffrn_reflns_number 13523
_diffrn_reflns_theta_full 27.86
_diffrn_reflns_theta_max 27.86
_diffrn_reflns_theta_min 1.60
_exptl_absorpt_coefficient_mu 0.758
_exptl_absorpt_correction_T_max 0.9631
_exptl_absorpt_correction_T_min 0.7514
_exptl_absorpt_correction_type multi-scan
_exptl_absorpt_process_details 'SORTAV (Blessing, 1995 & 1997)'
_exptl_crystal_colour red
_exptl_crystal_density_diffrn 1.281
_exptl_crystal_density_method 'not measured'
_exptl_crystal_description needle
_exptl_crystal_F_000 824
_exptl_crystal_size_max 0.40
_exptl_crystal_size_mid 0.10
_exptl_crystal_size_min 0.05
_refine_diff_density_max 0.197
_refine_diff_density_min -0.350
_refine_diff_density_rms 0.053
_refine_ls_abs_structure_details 'Flack H D (1983), Acta Cryst. A39, 876-881'
_refine_ls_abs_structure_Flack 0.010(19)
_refine_ls_extinction_method none
_refine_ls_goodness_of_fit_ref 1.004
_refine_ls_hydrogen_treatment riding
_refine_ls_matrix_type full
_refine_ls_number_parameters 240
_refine_ls_number_reflns 4672
_refine_ls_number_restraints 0
_refine_ls_restrained_S_all 1.004
_refine_ls_R_factor_all 0.0849
_refine_ls_R_factor_gt 0.0479
_refine_ls_shift/su_max 0.000
_refine_ls_shift/su_mean 0.000
_refine_ls_structure_factor_coef Fsqd
_refine_ls_weighting_details 'calc w=1/[\s^2^(Fo^2^)+(0.0448P)^2^+0.0177P] where P=(Fo^2^+2Fc^2^)/3'
_refine_ls_weighting_scheme calc
_refine_ls_wR_factor_gt 0.0860
_refine_ls_wR_factor_ref 0.0964
_reflns_number_gt 3317
_reflns_number_total 4672
_reflns_threshold_expression >2sigma(I)
_cod_data_source_file b822735g.txt
_cod_data_source_block erk4345
_cod_original_cell_volume 2017.88(8)
_cod_original_sg_symbol_H-M P212121
_cod_database_code 7001245

loop_
_symmetry_equiv_pos_as_xyz
'x, y, z'
'-x+1/2, -y, z+1/2'
'-x, y+1/2, -z+1/2'
'x+1/2, -y+1/2, -z'

loop_
_atom_site_label
_atom_site_type_symbol
_atom_site_fract_x
_atom_site_fract_y
_atom_site_fract_z
_atom_site_U_iso_or_equiv
_atom_site_adp_type
_atom_site_occupancy
_atom_site_symmetry_multiplicity
_atom_site_calc_flag
_atom_site_refinement_flags
_atom_site_disorder_assembly
_atom_site_disorder_group
Fe Fe 0.86224(6) 0.20856(3) 0.845164(17) 0.03694(12) Uani 1 1 d . . .
C1 C 0.8653(5) 0.17151(17) 0.94154(11) 0.0327(6) Uani 1 1 d . . .
C2 C 1.0883(4) 0.18045(18) 0.91854(13) 0.0368(7) Uani 1 1 d . . .
O1 O 1.2418(3) 0.12017(14) 0.91995(11) 0.0474(6) Uani 1 1 d . . .
H1 H 1.1855 0.0776 0.9347 0.071 Uiso 1 1 calc R . .
C3 C 1.1194(5) 0.26056(19) 0.89622(13) 0.0419(7) Uani 1 1 d . . .
H3 H 1.2490 0.2819 0.8776 0.050 Uiso 1 1 calc R . .
C4 C 0.9188(5) 0.3039(2) 0.90684(13) 0.0464(8) Uani 1 1 d . . .
H4 H 0.8949 0.3594 0.8971 0.056 Uiso 1 1 calc R . .
C5 C 0.7622(5) 0.2504(2) 0.93409(13) 0.0411(8) Uani 1 1 d . . .
H5 H 0.6163 0.2637 0.9454 0.049 Uiso 1 1 calc R . .
C6 C 0.7779(4) 0.09601(19) 0.96771(13) 0.0370(7) Uani 1 1 d . . .
H6 H 0.6292 0.0928 0.9805 0.044 Uiso 1 1 calc R . .
N1 N 0.9037(4) 0.03345(16) 0.97339(11) 0.0409(6) Uani 1 1 d . . .
C7 C 0.8194(5) -0.04042(19) 1.00174(14) 0.0418(7) Uani 1 1 d . . .
C8 C 0.8874(5) -0.0604(2) 1.06546(14) 0.0465(7) Uani 1 1 d . . .
C9 C 0.8091(5) -0.1326(2) 1.09277(18) 0.0581(10) Uani 1 1 d . . .
H9 H 0.8515 -0.1469 1.1357 0.070 Uiso 1 1 calc R . .
C10 C 0.6715(6) -0.1835(2) 1.0585(2) 0.0669(10) Uani 1 1 d . . .
H10 H 0.6168 -0.2313 1.0783 0.080 Uiso 1 1 calc R . .
C11 C 0.6136(6) -0.1644(2) 0.99517(19) 0.0684(10) Uani 1 1 d . . .
H11 H 0.5235 -0.2009 0.9716 0.082 Uiso 1 1 calc R . .
C12 C 0.6840(5) -0.0929(2) 0.96485(17) 0.0538(9) Uani 1 1 d . . .
C13 C 1.0393(5) -0.0044(2) 1.10339(15) 0.0522(9) Uani 1 1 d . . .
H13 H 1.1012 0.0359 1.0721 0.063 Uiso 1 1 calc R . .
C14 C 0.9124(7) 0.0425(3) 1.1551(2) 0.0901(13) Uani 1 1 d . . .
H14A H 0.8482 0.0043 1.1862 0.135 Uiso 1 1 calc R . .
H14B H 0.7960 0.0739 1.1343 0.135 Uiso 1 1 calc R . .
H14C H 1.0116 0.0793 1.1780 0.135 Uiso 1 1 calc R . .
C15 C 1.2303(7) -0.0484(3) 1.1355(3) 0.116(2) Uani 1 1 d . . .
H15A H 1.3294 -0.0689 1.1019 0.174 Uiso 1 1 calc R . .
H15B H 1.1749 -0.0938 1.1613 0.174 Uiso 1 1 calc R . .
H15C H 1.3092 -0.0107 1.1638 0.174 Uiso 1 1 calc R . .
C16 C 0.6220(8) -0.0740(2) 0.89390(18) 0.0729(11) Uani 1 1 d . . .
H16 H 0.6605 -0.0162 0.8851 0.088 Uiso 1 1 calc R . .
C17 C 0.7562(8) -0.1273(5) 0.8472(2) 0.146(3) Uani 1 1 d . . .
H17A H 0.7350 -0.1845 0.8584 0.219 Uiso 1 1 calc R . .
H17B H 0.9112 -0.1135 0.8511 0.219 Uiso 1 1 calc R . .
H17C H 0.7077 -0.1179 0.8025 0.219 Uiso 1 1 calc R . .
C18 C 0.3800(7) -0.0850(3) 0.8792(2) 0.0893(14) Uani 1 1 d . . .
H18A H 0.2931 -0.0609 0.9142 0.134 Uiso 1 1 calc R . .
H18B H 0.3465 -0.1429 0.8759 0.134 Uiso 1 1 calc R . .
H18C H 0.3447 -0.0583 0.8380 0.134 Uiso 1 1 calc R . .
C21 C 0.8637(8) 0.1180(2) 0.77722(15) 0.0674(10) Uani 1 1 d . . .
H21 H 0.9295 0.0663 0.7824 0.081 Uiso 1 1 calc R . .
C22 C 0.6475(8) 0.1391(3) 0.79363(14) 0.0691(12) Uani 1 1 d . . .
H22 H 0.5417 0.1042 0.8124 0.083 Uiso 1 1 calc R . .
C23 C 0.6159(6) 0.2211(3) 0.77721(14) 0.0663(11) Uani 1 1 d . . .
H23 H 0.4846 0.2510 0.7825 0.080 Uiso 1 1 calc R . .
C24 C 0.8117(6) 0.2508(3) 0.75187(15) 0.0641(11) Uani 1 1 d . . .
H24 H 0.8368 0.3045 0.7373 0.077 Uiso 1 1 calc R . .
C25 C 0.9639(6) 0.1880(3) 0.75161(15) 0.0657(12) Uani 1 1 d . . .
H25 H 1.1103 0.1918 0.7367 0.079 Uiso 1 1 calc R . .

loop_
_atom_site_aniso_label
_atom_site_aniso_U_11
_atom_site_aniso_U_22
_atom_site_aniso_U_33
_atom_site_aniso_U_23
_atom_site_aniso_U_13
_atom_site_aniso_U_12
Fe 0.0367(2) 0.0485(2) 0.02562(17) -0.0027(2) -0.00033(17) 0.0024(2)
C1 0.0354(13) 0.0418(16) 0.0210(11) -0.0048(12) -0.0004(12) 0.0010(15)
C2 0.0343(15) 0.0455(18) 0.0306(14) -0.0012(14) -0.0037(11) 0.0023(12)
O1 0.0346(10) 0.0489(15) 0.0586(14) 0.0041(13) 0.0009(9) 0.0059(10)
C3 0.0387(15) 0.0476(19) 0.0395(15) -0.0027(14) 0.0000(14) -0.0067(15)
C4 0.063(2) 0.042(2) 0.0343(15) -0.0019(15) -0.0082(13) 0.0002(15)
C5 0.0424(16) 0.053(2) 0.0284(15) -0.0070(15) 0.0018(12) 0.0090(14)
C6 0.0298(14) 0.054(2) 0.0268(14) -0.0042(14) -0.0021(11) -0.0021(14)
N1 0.0382(14) 0.0495(16) 0.0351(13) 0.0018(12) 0.0008(10) -0.0023(12)
C7 0.0377(17) 0.0448(19) 0.0429(17) -0.0011(15) 0.0051(13) -0.0015(13)
C8 0.0429(17) 0.051(2) 0.0452(16) 0.0076(15) 0.0089(15) 0.0021(16)
C9 0.055(2) 0.061(3) 0.059(2) 0.013(2) 0.0092(16) 0.0037(18)
C10 0.071(2) 0.051(2) 0.079(3) 0.013(2) 0.019(2) 0.000(2)
C11 0.069(2) 0.050(2) 0.087(3) -0.008(2) 0.006(2) -0.015(2)
C12 0.050(2) 0.054(2) 0.058(2) -0.0001(18) 0.0013(15) -0.0098(16)
C13 0.056(2) 0.062(3) 0.0387(17) 0.0092(18) -0.0031(14) -0.0031(16)
C14 0.090(3) 0.064(3) 0.117(4) -0.022(3) 0.009(3) -0.006(2)
C15 0.075(3) 0.124(4) 0.148(5) -0.024(4) -0.049(3) 0.033(3)
C16 0.091(3) 0.067(3) 0.060(2) -0.005(2) -0.022(2) -0.027(2)
C17 0.085(3) 0.300(9) 0.053(3) -0.019(4) -0.004(2) 0.064(4)
C18 0.080(3) 0.094(3) 0.094(3) -0.016(3) -0.022(3) 0.030(3)
C21 0.105(3) 0.056(2) 0.0408(18) -0.0207(18) -0.016(2) 0.015(3)
C22 0.077(3) 0.100(3) 0.0298(16) -0.005(2) -0.0034(19) -0.038(3)
C23 0.055(2) 0.104(4) 0.0398(17) -0.009(2) -0.0157(16) 0.014(2)
C24 0.092(3) 0.073(3) 0.0275(16) 0.0069(18) -0.0097(17) 0.000(2)
C25 0.055(2) 0.110(4) 0.0324(17) -0.020(2) 0.0064(14) -0.001(2)

loop_
_atom_type_symbol
_atom_type_description
_atom_type_scat_dispersion_real
_atom_type_scat_dispersion_imag
_atom_type_scat_source
C C 0.0033 0.0016 'International Tables Vol C Tables 4.2.6.8 and 6.1.1.4'
H H 0.0000 0.0000 'International Tables Vol C Tables 4.2.6.8 and 6.1.1.4'
N N 0.0061 0.0033 'International Tables Vol C Tables 4.2.6.8 and 6.1.1.4'
O O 0.0106 0.0060 'International Tables Vol C Tables 4.2.6.8 and 6.1.1.4'
Fe Fe 0.3463 0.8444 'International Tables Vol C Tables 4.2.6.8 and 6.1.1.4'

loop_
_geom_angle_atom_site_label_1
_geom_angle_atom_site_label_2
_geom_angle_atom_site_label_3
_geom_angle
_geom_angle_site_symmetry_1
_geom_angle_site_symmetry_3
_geom_angle_publ_flag
C22 Fe C21 40.35(17) . . ?
C22 Fe C4 149.42(16) . . ?
C21 Fe C4 169.20(17) . . ?
C22 Fe C5 117.41(15) . . ?
C21 Fe C5 149.01(16) . . ?
C4 Fe C5 40.47(12) . . ?
C22 Fe C25 67.39(14) . . ?
C21 Fe C25 40.29(14) . . ?
C4 Fe C25 131.01(15) . . ?
C5 Fe C25 169.79(17) . . ?
C22 Fe C24 67.05(15) . . ?
C21 Fe C24 67.18(16) . . ?
C4 Fe C24 110.00(14) . . ?
C5 Fe C24 132.17(14) . . ?
C25 Fe C24 39.56(15) . . ?
C22 Fe C23 40.08(15) . . ?
C21 Fe C23 67.32(16) . . ?
C4 Fe C23 117.71(14) . . ?
C5 Fe C23 110.61(13) . . ?
C25 Fe C23 66.63(14) . . ?
C24 Fe C23 39.48(14) . . ?
C22 Fe C1 109.67(13) . . ?
C21 Fe C1 115.94(14) . . ?
C4 Fe C1 68.47(11) . . ?
C5 Fe C1 41.32(12) . . ?
C25 Fe C1 147.70(15) . . ?
C24 Fe C1 171.44(15) . . ?
C23 Fe C1 133.04(14) . . ?
C22 Fe C3 169.24(17) . . ?
C21 Fe C3 130.06(16) . . ?
C4 Fe C3 40.76(12) . . ?
C5 Fe C3 68.65(12) . . ?
C25 Fe C3 108.21(13) . . ?
C24 Fe C3 116.37(14) . . ?
C23 Fe C3 148.58(15) . . ?
C1 Fe C3 68.39(12) . . ?
C22 Fe C2 132.37(15) . . ?
C21 Fe C2 109.07(14) . . ?
C4 Fe C2 67.25(11) . . ?
C5 Fe C2 68.26(11) . . ?
C25 Fe C2 115.97(13) . . ?
C24 Fe C2 147.29(14) . . ?
C23 Fe C2 171.62(15) . . ?
C1 Fe C2 40.71(11) . . ?
C3 Fe C2 39.51(11) . . ?
C2 C1 C5 106.4(2) . . ?
C2 C1 C6 123.5(3) . . ?
C5 C1 C6 130.1(3) . . ?
C2 C1 Fe 70.57(15) . . ?
C5 C1 Fe 68.39(14) . . ?
C6 C1 Fe 126.93(18) . . ?
O1 C2 C3 126.5(2) . . ?
O1 C2 C1 124.4(3) . . ?
C3 C2 C1 109.1(2) . . ?
O1 C2 Fe 128.9(2) . . ?
C3 C2 Fe 69.41(17) . . ?
C1 C2 Fe 68.72(14) . . ?
C2 C3 C4 107.5(3) . . ?
C2 C3 Fe 71.08(17) . . ?
C4 C3 Fe 68.57(16) . . ?
C5 C4 C3 109.2(3) . . ?
C5 C4 Fe 69.73(17) . . ?
C3 C4 Fe 70.67(17) . . ?
C4 C5 C1 107.8(2) . . ?
C4 C5 Fe 69.80(16) . . ?
C1 C5 Fe 70.29(15) . . ?
N1 C6 C1 119.8(3) . . ?
C6 N1 C7 119.8(2) . . ?
C8 C7 C12 121.6(3) . . ?
C8 C7 N1 117.8(3) . . ?
C12 C7 N1 120.5(3) . . ?
C9 C8 C7 118.0(3) . . ?
C9 C8 C13 121.2(3) . . ?
C7 C8 C13 120.8(3) . . ?
C10 C9 C8 121.3(3) . . ?
C9 C10 C11 119.8(4) . . ?
C10 C11 C12 122.0(4) . . ?
C11 C12 C7 117.1(3) . . ?
C11 C12 C16 121.1(3) . . ?
C7 C12 C16 121.8(3) . . ?
C15 C13 C8 113.5(3) . . ?
C15 C13 C14 109.2(3) . . ?
C8 C13 C14 110.6(3) . . ?
C18 C16 C17 109.1(4) . . ?
C18 C16 C12 113.8(4) . . ?
C17 C16 C12 110.1(4) . . ?
C25 C21 C22 107.2(4) . . ?
C25 C21 Fe 70.02(19) . . ?
C22 C21 Fe 69.6(2) . . ?
C23 C22 C21 108.0(3) . . ?
C23 C22 Fe 70.9(2) . . ?
C21 C22 Fe 70.0(2) . . ?
C24 C23 C22 108.0(4) . . ?
C24 C23 Fe 70.18(18) . . ?
C22 C23 Fe 69.0(2) . . ?
C25 C24 C23 108.4(4) . . ?
C25 C24 Fe 69.68(19) . . ?
C23 C24 Fe 70.33(18) . . ?
C24 C25 C21 108.4(3) . . ?
C24 C25 Fe 70.76(19) . . ?
C21 C25 Fe 69.69(18) . . ?

loop_
_geom_bond_atom_site_label_1
_geom_bond_atom_site_label_2
_geom_bond_distance
_geom_bond_site_symmetry_2
_geom_bond_publ_flag
Fe C22 2.021(3) . ?
Fe C21 2.027(3) . ?
Fe C4 2.030(3) . ?
Fe C5 2.029(3) . ?
Fe C25 2.031(3) . ?
Fe C24 2.045(3) . ?
Fe C23 2.047(3) . ?
Fe C1 2.054(2) . ?
Fe C3 2.058(3) . ?
Fe C2 2.079(3) . ?
C1 C2 1.438(4) . ?
C1 C5 1.441(4) . ?
C1 C6 1.445(4) . ?
C2 O1 1.356(3) . ?
C2 C3 1.398(4) . ?
C3 C4 1.424(4) . ?
C4 C5 1.404(4) . ?
C6 N1 1.280(4) . ?
N1 C7 1.432(4) . ?
C7 C8 1.401(4) . ?
C7 C12 1.406(4) . ?
C8 C9 1.388(4) . ?
C8 C13 1.512(4) . ?
C9 C10 1.368(5) . ?
C10 C11 1.374(5) . ?
C11 C12 1.388(5) . ?
C12 C16 1.525(5) . ?
C13 C15 1.512(5) . ?
C13 C14 1.512(5) . ?
C16 C18 1.509(6) . ?
C16 C17 1.524(6) . ?
C21 C25 1.397(5) . ?
C21 C22 1.396(6) . ?
C22 C23 1.394(5) . ?
C23 C24 1.382(5) . ?
C24 C25 1.379(5) . ?

loop_
_geom_torsion_atom_site_label_1
_geom_torsion_atom_site_label_2
_geom_torsion_atom_site_label_3
_geom_torsion_atom_site_label_4
_geom_torsion
_geom_torsion_site_symmetry_1
_geom_torsion_site_symmetry_2
_geom_torsion_site_symmetry_3
_geom_torsion_site_symmetry_4
_geom_torsion_publ_flag
C22 Fe C1 C2 133.0(2) . . . . ?
C21 Fe C1 C2 89.5(2) . . . . ?
C4 Fe C1 C2 -79.69(17) . . . . ?
C5 Fe C1 C2 -117.5(2) . . . . ?
C25 Fe C1 C2 54.4(3) . . . . ?
C23 Fe C1 C2 171.9(2) . . . . ?
C3 Fe C1 C2 -35.71(16) . . . . ?
C22 Fe C1 C5 -109.5(2) . . . . ?
C21 Fe C1 C5 -152.9(2) . . . . ?
C4 Fe C1 C5 37.83(17) . . . . ?
C25 Fe C1 C5 171.9(3) . . . . ?
C23 Fe C1 C5 -70.6(2) . . . . ?
C3 Fe C1 C5 81.81(18) . . . . ?
C2 Fe C1 C5 117.5(2) . . . . ?
C22 Fe C1 C6 15.1(3) . . . . ?
C21 Fe C1 C6 -28.3(3) . . . . ?
C4 Fe C1 C6 162.5(3) . . . . ?
C5 Fe C1 C6 124.6(3) . . . . ?
C25 Fe C1 C6 -63.4(4) . . . . ?
C23 Fe C1 C6 54.1(3) . . . . ?
C3 Fe C1 C6 -153.5(3) . . . . ?
C2 Fe C1 C6 -117.8(3) . . . . ?
C5 C1 C2 O1 177.3(2) . . . . ?
C6 C1 C2 O1 -1.4(4) . . . . ?
Fe C1 C2 O1 -123.4(3) . . . . ?
C5 C1 C2 C3 -1.6(3) . . . . ?
C6 C1 C2 C3 179.7(2) . . . . ?
Fe C1 C2 C3 57.69(19) . . . . ?
C5 C1 C2 Fe -59.26(17) . . . . ?
C6 C1 C2 Fe 122.0(2) . . . . ?
C22 Fe C2 O1 48.9(3) . . . . ?
C21 Fe C2 O1 9.8(3) . . . . ?
C4 Fe C2 O1 -159.4(3) . . . . ?
C5 Fe C2 O1 156.8(3) . . . . ?
C25 Fe C2 O1 -33.4(3) . . . . ?
C24 Fe C2 O1 -67.5(4) . . . . ?
C1 Fe C2 O1 117.7(3) . . . . ?
C3 Fe C2 O1 -120.9(3) . . . . ?
C22 Fe C2 C3 169.7(2) . . . . ?
C21 Fe C2 C3 130.6(2) . . . . ?
C4 Fe C2 C3 -38.51(17) . . . . ?
C5 Fe C2 C3 -82.39(19) . . . . ?
C25 Fe C2 C3 87.5(2) . . . . ?
C24 Fe C2 C3 53.4(3) . . . . ?
C1 Fe C2 C3 -121.5(2) . . . . ?
C22 Fe C2 C1 -68.8(2) . . . . ?
C21 Fe C2 C1 -107.9(2) . . . . ?
C4 Fe C2 C1 82.95(17) . . . . ?
C5 Fe C2 C1 39.08(17) . . . . ?
C25 Fe C2 C1 -151.09(19) . . . . ?
C24 Fe C2 C1 174.9(3) . . . . ?
C3 Fe C2 C1 121.5(2) . . . . ?
O1 C2 C3 C4 -177.0(3) . . . . ?
C1 C2 C3 C4 1.9(3) . . . . ?
Fe C2 C3 C4 59.14(19) . . . . ?
O1 C2 C3 Fe 123.9(3) . . . . ?
C1 C2 C3 Fe -57.27(18) . . . . ?
C22 Fe C3 C2 -44.9(7) . . . . ?
C21 Fe C3 C2 -69.6(2) . . . . ?
C4 Fe C3 C2 118.4(2) . . . . ?
C5 Fe C3 C2 81.32(18) . . . . ?
C25 Fe C3 C2 -109.0(2) . . . . ?
C24 Fe C3 C2 -151.04(18) . . . . ?
C23 Fe C3 C2 176.2(2) . . . . ?
C1 Fe C3 C2 36.75(16) . . . . ?
C22 Fe C3 C4 -163.3(6) . . . . ?
C21 Fe C3 C4 172.0(2) . . . . ?
C5 Fe C3 C4 -37.10(18) . . . . ?
C25 Fe C3 C4 132.6(2) . . . . ?
C24 Fe C3 C4 90.5(2) . . . . ?
C23 Fe C3 C4 57.8(3) . . . . ?
C1 Fe C3 C4 -81.66(18) . . . . ?
C2 Fe C3 C4 -118.4(2) . . . . ?
C2 C3 C4 C5 -1.4(3) . . . . ?
Fe C3 C4 C5 59.3(2) . . . . ?
C2 C3 C4 Fe -60.7(2) . . . . ?
C22 Fe C4 C5 53.9(3) . . . . ?
C21 Fe C4 C5 -154.8(7) . . . . ?
C25 Fe C4 C5 172.0(2) . . . . ?
C24 Fe C4 C5 132.4(2) . . . . ?
C23 Fe C4 C5 89.8(2) . . . . ?
C1 Fe C4 C5 -38.60(16) . . . . ?
C3 Fe C4 C5 -120.0(3) . . . . ?
C2 Fe C4 C5 -82.69(18) . . . . ?
C22 Fe C4 C3 174.0(3) . . . . ?
C21 Fe C4 C3 -34.7(8) . . . . ?
C5 Fe C4 C3 120.0(3) . . . . ?
C25 Fe C4 C3 -68.0(2) . . . . ?
C24 Fe C4 C3 -107.6(2) . . . . ?
C23 Fe C4 C3 -150.12(19) . . . . ?
C1 Fe C4 C3 81.45(19) . . . . ?
C2 Fe C4 C3 37.36(16) . . . . ?
C3 C4 C5 C1 0.5(3) . . . . ?
Fe C4 C5 C1 60.32(18) . . . . ?
C3 C4 C5 Fe -59.9(2) . . . . ?
C2 C1 C5 C4 0.7(3) . . . . ?
C6 C1 C5 C4 179.2(3) . . . . ?
Fe C1 C5 C4 -60.01(18) . . . . ?
C2 C1 C5 Fe 60.68(17) . . . . ?
C6 C1 C5 Fe -120.8(3) . . . . ?
C22 Fe C5 C4 -152.4(2) . . . . ?
C21 Fe C5 C4 171.1(3) . . . . ?
C25 Fe C5 C4 -36.5(8) . . . . ?
C24 Fe C5 C4 -69.5(2) . . . . ?
C23 Fe C5 C4 -108.9(2) . . . . ?
C1 Fe C5 C4 118.5(2) . . . . ?
C3 Fe C5 C4 37.36(18) . . . . ?
C2 Fe C5 C4 79.97(18) . . . . ?
C22 Fe C5 C1 89.1(2) . . . . ?
C21 Fe C5 C1 52.6(3) . . . . ?
C4 Fe C5 C1 -118.5(2) . . . . ?
C25 Fe C5 C1 -155.0(7) . . . . ?
C24 Fe C5 C1 172.1(2) . . . . ?
C23 Fe C5 C1 132.58(19) . . . . ?
C3 Fe C5 C1 -81.13(17) . . . . ?
C2 Fe C5 C1 -38.51(16) . . . . ?
C2 C1 C6 N1 2.5(4) . . . . ?
C5 C1 C6 N1 -175.9(3) . . . . ?
Fe C1 C6 N1 92.4(3) . . . . ?
C1 C6 N1 C7 177.5(2) . . . . ?
C6 N1 C7 C8 -106.2(3) . . . . ?
C6 N1 C7 C12 77.6(4) . . . . ?
C12 C7 C8 C9 -2.8(4) . . . . ?
N1 C7 C8 C9 -178.9(3) . . . . ?
C12 C7 C8 C13 177.9(3) . . . . ?
N1 C7 C8 C13 1.7(4) . . . . ?
C7 C8 C9 C10 0.7(5) . . . . ?
C13 C8 C9 C10 180.0(3) . . . . ?
C8 C9 C10 C11 1.9(5) . . . . ?
C9 C10 C11 C12 -2.4(6) . . . . ?
C10 C11 C12 C7 0.4(5) . . . . ?
C10 C11 C12 C16 178.5(4) . . . . ?
C8 C7 C12 C11 2.3(5) . . . . ?
N1 C7 C12 C11 178.3(3) . . . . ?
C8 C7 C12 C16 -175.9(3) . . . . ?
N1 C7 C12 C16 0.2(5) . . . . ?
C9 C8 C13 C15 48.1(5) . . . . ?
C7 C8 C13 C15 -132.6(3) . . . . ?
C9 C8 C13 C14 -75.1(4) . . . . ?
C7 C8 C13 C14 104.2(4) . . . . ?
C11 C12 C16 C18 48.5(5) . . . . ?
C7 C12 C16 C18 -133.4(4) . . . . ?
C11 C12 C16 C17 -74.4(5) . . . . ?
C7 C12 C16 C17 103.7(5) . . . . ?
C22 Fe C21 C25 118.0(3) . . . . ?
C4 Fe C21 C25 -39.8(9) . . . . ?
C5 Fe C21 C25 172.7(2) . . . . ?
C24 Fe C21 C25 37.1(2) . . . . ?
C23 Fe C21 C25 80.1(2) . . . . ?
C1 Fe C21 C25 -151.6(2) . . . . ?
C3 Fe C21 C25 -68.9(3) . . . . ?
C2 Fe C21 C25 -108.0(2) . . . . ?
C4 Fe C21 C22 -157.8(7) . . . . ?
C5 Fe C21 C22 54.7(4) . . . . ?
C25 Fe C21 C22 -118.0(3) . . . . ?
C24 Fe C21 C22 -80.9(2) . . . . ?
C23 Fe C21 C22 -37.9(2) . . . . ?
C1 Fe C21 C22 90.3(2) . . . . ?
C3 Fe C21 C22 173.1(2) . . . . ?
C2 Fe C21 C22 134.0(2) . . . . ?
C25 C21 C22 C23 0.8(3) . . . . ?
Fe C21 C22 C23 61.1(2) . . . . ?
C25 C21 C22 Fe -60.2(2) . . . . ?
C21 Fe C22 C23 -118.3(3) . . . . ?
C4 Fe C22 C23 53.8(3) . . . . ?
C5 Fe C22 C23 90.0(2) . . . . ?
C25 Fe C22 C23 -80.1(2) . . . . ?
C24 Fe C22 C23 -37.0(2) . . . . ?
C1 Fe C22 C23 134.5(2) . . . . ?
C3 Fe C22 C23 -147.8(6) . . . . ?
C2 Fe C22 C23 174.72(19) . . . . ?
C4 Fe C22 C21 172.0(3) . . . . ?
C5 Fe C22 C21 -151.8(2) . . . . ?
C25 Fe C22 C21 38.2(2) . . . . ?
C24 Fe C22 C21 81.2(2) . . . . ?
C23 Fe C22 C21 118.3(3) . . . . ?
C1 Fe C22 C21 -107.2(2) . . . . ?
C3 Fe C22 C21 -29.6(8) . . . . ?
C2 Fe C22 C21 -67.0(2) . . . . ?
C21 C22 C23 C24 -0.9(4) . . . . ?
Fe C22 C23 C24 59.6(2) . . . . ?
C21 C22 C23 Fe -60.5(2) . . . . ?
C22 Fe C23 C24 -119.3(3) . . . . ?
C21 Fe C23 C24 -81.2(3) . . . . ?
C4 Fe C23 C24 88.3(2) . . . . ?
C5 Fe C23 C24 132.2(2) . . . . ?
C25 Fe C23 C24 -37.2(2) . . . . ?
C1 Fe C23 C24 173.9(2) . . . . ?
C3 Fe C23 C24 49.7(4) . . . . ?
C21 Fe C23 C22 38.2(2) . . . . ?
C4 Fe C23 C22 -152.4(2) . . . . ?
C5 Fe C23 C22 -108.5(2) . . . . ?
C25 Fe C23 C22 82.1(2) . . . . ?
C24 Fe C23 C22 119.3(3) . . . . ?
C1 Fe C23 C22 -66.8(3) . . . . ?
C3 Fe C23 C22 169.0(2) . . . . ?
C22 C23 C24 C25 0.7(4) . . . . ?
Fe C23 C24 C25 59.5(2) . . . . ?
C22 C23 C24 Fe -58.8(2) . . . . ?
C22 Fe C24 C25 -81.8(3) . . . . ?
C21 Fe C24 C25 -37.8(2) . . . . ?
C4 Fe C24 C25 131.0(2) . . . . ?
C5 Fe C24 C25 171.3(2) . . . . ?
C23 Fe C24 C25 -119.3(3) . . . . ?
C3 Fe C24 C25 87.0(3) . . . . ?
C2 Fe C24 C25 52.2(4) . . . . ?
C22 Fe C24 C23 37.6(2) . . . . ?
C21 Fe C24 C23 81.5(3) . . . . ?
C4 Fe C24 C23 -109.7(2) . . . . ?
C5 Fe C24 C23 -69.4(3) . . . . ?
C25 Fe C24 C23 119.3(3) . . . . ?
C3 Fe C24 C23 -153.7(2) . . . . ?
C2 Fe C24 C23 171.6(2) . . . . ?
C23 C24 C25 C21 -0.1(4) . . . . ?
Fe C24 C25 C21 59.7(2) . . . . ?
C23 C24 C25 Fe -59.9(2) . . . . ?
C22 C21 C25 C24 -0.4(4) . . . . ?
Fe C21 C25 C24 -60.4(2) . . . . ?
C22 C21 C25 Fe 60.0(2) . . . . ?
C22 Fe C25 C24 80.8(3) . . . . ?
C21 Fe C25 C24 119.1(3) . . . . ?
C4 Fe C25 C24 -70.0(3) . . . . ?
C5 Fe C25 C24 -39.2(8) . . . . ?
C23 Fe C25 C24 37.1(2) . . . . ?
C1 Fe C25 C24 172.2(2) . . . . ?
C3 Fe C25 C24 -109.6(2) . . . . ?
C2 Fe C25 C24 -151.6(2) . . . . ?
C22 Fe C25 C21 -38.2(3) . . . . ?
C4 Fe C25 C21 170.9(2) . . . . ?
C5 Fe C25 C21 -158.3(7) . . . . ?
C24 Fe C25 C21 -119.1(3) . . . . ?
C23 Fe C25 C21 -81.9(3) . . . . ?
C1 Fe C25 C21 53.1(4) . . . . ?
C3 Fe C25 C21 131.3(2) . . . . ?
C2 Fe C25 C21 89.3(3) . . . . ?
